data_7248213
loop_
_publ_author_name
'Yano, Tetsuya'
'Yamada, Takahiro'
'Isida, Hiroaki'
'Ohashi, Nami'
'Itoh, Toshimasa'

_publ_section_title
;
 2-cyanopyridine derivatives enable N-terminal cysteine bioconjugation and
 peptide bond cleavage of glutathione under aqueous and mild conditions
;
_journal_issue 10
_journal_name_full 'RSC Advances'
_journal_page_first 6542
_journal_page_last 6547
_journal_paper_doi 10.1039/D4RA00437J
_journal_volume 14
_journal_year 2024
_chemical_formula_moiety 'C10 H9 Br N2 O2 S'
_chemical_formula_sum 'C10 H9 Br N2 O2 S'
_chemical_formula_weight 301.16
_chemical_name_systematic 'methyl (R)-2-(5-bromopyridin-2-yl)-4,5-dihydrothiazole-4-carboxylate'
_space_group_crystal_system monoclinic
_space_group_IT_number 14
_space_group_name_Hall '-P 2yn'
_space_group_name_H-M_alt 'P 1 21/n 1'
_atom_sites_solution_hydrogens geom
_atom_sites_solution_primary dual
_audit_creation_date 2023-08-02
_audit_creation_method
;
Olex2 1.5
(compiled 2022.04.07 svn.rca3783a0 for OlexSys, GUI svn.r6498)
;
_audit_update_record
;
2023-11-27 deposited with the CCDC.	2024-02-13 downloaded from the CCDC.
;
_cell_angle_alpha 90
_cell_angle_beta 100.6459(8)
_cell_angle_gamma 90
_cell_formula_units_Z 4
_cell_length_a 14.61601(13)
_cell_length_b 4.09391(4)
_cell_length_c 18.54407(16)
_cell_measurement_reflns_used 34357
_cell_measurement_temperature 93.15
_cell_measurement_theta_max 77.0370
_cell_measurement_theta_min 2.4170
_cell_volume 1090.516(17)
_computing_cell_refinement 'CrysAlisPro 1.171.42.72a (Rigaku OD, 2022)'
_computing_data_collection 'CrysAlisPro 1.171.42.72a (Rigaku OD, 2022)'
_computing_data_reduction 'CrysAlisPro 1.171.42.72a (Rigaku OD, 2022)'
_computing_molecular_graphics 'Olex2 1.5 (Dolomanov et al., 2009)'
_computing_publication_material 'Olex2 1.5 (Dolomanov et al., 2009)'
_computing_structure_refinement 'SHELXL 2018/3 (Sheldrick, 2015)'
_computing_structure_solution 'SHELXT 2018/2 (Sheldrick, 2018)'
_diffrn_ambient_temperature 93.15
_diffrn_detector 'Image Plate'
_diffrn_detector_area_resol_mean 10.0000
_diffrn_detector_type 'Rigaku IP'
_diffrn_measured_fraction_theta_full 0.998
_diffrn_measured_fraction_theta_max 0.957
_diffrn_measurement_details
;
List of Runs (angles in degrees, time in seconds):

  # Type    Start    End  Width  t~exp~   \w     \q     \k     \f   Frames
#--------------------------------------------------------------------------
  1  \w    -70.00 -24.00   0.50    0.05    --  -97.00  57.00 150.00   92
  2  \w    -70.00 -24.00   0.50    0.05    --  -97.00  57.00  90.00   92
  3  \w    -70.00 -24.00   0.50    0.05    --  -97.00  57.00  60.00   92
  4  \w    -54.00 -25.00   0.50    0.05    --  -97.00  43.00   8.00   58
  5  \w    -54.00  25.00   0.50    0.05    --  -46.95  43.00   8.00  158
  6  \w    -70.00 -24.00   0.50    0.05    --  -97.00  57.00-180.00   92
  7  \w   -108.00 -28.00   0.50    0.05    --  -97.00 112.00-175.12  160
  8  \w   -108.00 -28.00   0.50    0.05    --  -97.00 113.00   5.14  160
  9  \w   -119.00 -47.00   0.50    0.05    --  -46.95 179.00  90.00  144
 10  \w     32.00 118.00   0.50    0.05    --   46.95  57.00  90.00  172
 11  \w     24.00 119.00   0.50    0.05    --   46.95  77.00  60.00  190
 12  \w     35.00 120.00   0.50    0.05    --   46.95  37.00 150.00  170
 13  \w     32.00 118.00   0.50    0.05    --   46.95  57.00  30.00  172
 14  \w     35.00 119.00   0.50    0.05    --   46.95  43.00   8.00  168
 15  \w     24.00 119.00   0.50    0.05    --   46.95  77.00 -60.00  190
 16  \w     32.00 118.00   0.50    0.05    --   46.95  57.00-150.00  172
 17  \w     36.00  96.00   0.50    0.05    --  108.36 -77.00 -30.00  120
 18  \w    -25.00  44.00   0.50    0.05    --   46.95 -43.00-142.00  138
 19  \w     96.00 175.00   0.50    0.05    --  108.36  37.00 -30.00  158
 20  \w     95.00 175.00   0.50    0.05    --  108.36  43.00   8.00  160
 21  \w    -27.00  26.00   0.50    0.05    --   46.95 -19.00  60.00  106
 22  \w     36.00  96.00   0.50    0.05    --  108.36 -77.00 -60.00  120
 23  \w     38.00 106.00   0.50    0.05    --  108.36 -99.00 -90.00  136
 24  \w     39.00 111.00   0.50    0.05    --  108.36-125.00-150.00  144
 25  \w     38.00 106.00   0.50    0.05    --  108.36 -99.00-150.00  136
 26  \w     38.00 106.00   0.50    0.05    --  108.36 -99.00 -60.00  136
 27  \w     38.00 106.00   0.50    0.05    --  108.36 -99.00  30.00  136
 28  \w   -119.00 -24.00   0.50    0.05    --  -46.95 -77.00 150.00  190
 29  \w   -119.00 -24.00   0.50    0.05    --  -46.95 -77.00 -30.00  190
 30  \w   -118.00 -32.00   0.50    0.05    --  -46.95 -57.00-150.00  172
 31  \w   -119.00 -33.00   0.50    0.05    --  -46.95 -43.00-142.00  172
 32  \w   -120.00 -34.00   0.50    0.05    --  -46.95 -37.00 -30.00  172
 33  \w   -170.00 -74.00   0.50    0.05    --  -97.00 -77.00 150.00  192
 34  \w   -170.00 -74.00   0.50    0.05    --  -97.00 -77.00 120.00  192
 35  \w   -170.00 -74.00   0.50    0.05    --  -97.00 -77.00 106.07  192
 36  \w   -170.00 -74.00   0.50    0.05    --  -97.00 -77.00  90.00  192
 37  \w   -170.00 -74.00   0.50    0.05    --  -97.00 -77.00   7.01  192
 38  \w   -170.00 -75.00   0.50    0.05    --  -97.00 -75.00  25.26  190
 39  \w   -170.00 -75.00   0.50    0.05    --  -97.00 -75.00 -44.88  190
 40  \w   -170.00 -74.00   0.50    0.05    --  -97.00 -77.00-180.00  192
 41  \w   -170.00 -74.00   0.50    0.05    --  -97.00 -76.00-141.70  192
 42  \w   -170.00 -74.00   0.50    0.05    --  -97.00 -77.00 -90.00  192
 43  \w   -170.00 -77.00   0.50    0.05    --  -97.00 -71.00 -34.53  186
 44  \w   -170.00 -77.00   0.50    0.05    --  -97.00 -69.00 -76.59  186
 45  \w   -170.00 -76.00   0.50    0.05    --  -97.00 -72.00  61.36  188
 46  \w   -170.00 -77.00   0.50    0.05    --  -97.00 -69.00 119.17  186
 47  \w   -170.00 -75.00   0.50    0.05    --  -97.00 -75.00 159.89  190
 48  \w   -170.00 -76.00   0.50    0.05    --  -97.00 -72.00 163.76  188
 49  \w   -170.00 -80.00   0.50    0.05    --  -97.00 -63.00 137.73  180
 50  \w   -169.00 -82.00   0.50    0.05    --  -97.00 -58.00  86.04  174
 51  \w   -170.00 -80.00   0.50    0.05    --  -97.00 -62.00  27.26  180
 52  \w   -169.00 -82.00   0.50    0.05    --  -97.00 -57.00  90.00  174
 53  \w   -170.00 -79.00   0.50    0.05    --  -97.00 -64.00 -25.17  182
 54  \w   -169.00 -81.00   0.50    0.05    --  -97.00 -59.00-133.39  176
 55  \w   -169.00 -82.00   0.50    0.05    --  -97.00 -57.00-180.00  174
 56  \w   -169.00 -82.00   0.50    0.05    --  -97.00 -55.00-129.71  174
 57  \w   -170.00 -80.00   0.50    0.05    --  -97.00 -62.00 -38.10  180
 58  \w   -169.00 -83.00   0.50    0.05    --  -97.00 -43.00-142.00  172
 59  \w   -172.00 -84.00   0.50    0.05    --  -97.00 -19.00 150.00  176
 60  \w   -169.00 -82.00   0.50    0.05    --  -97.00 -57.00 140.52  174
 61  \w   -169.00 -82.00   0.50    0.05    --  -97.00 -56.00 117.23  174
 62  \w   -169.00 -83.00   0.50    0.05    --  -97.00 -54.00 110.57  172
 63  \w   -168.00 -91.00   0.50    0.05    --  -97.00 -99.00 -30.00  154
;
_diffrn_measurement_device 'four-circle diffractometer'
_diffrn_measurement_device_type 'Rigaku R-AXIS SPIDER IP'
_diffrn_measurement_method '\w scans'
_diffrn_orient_matrix_type 'CrysAlisPro convention (1999,Acta A55,543-557)'
_diffrn_orient_matrix_UB_11 0.0086828000
_diffrn_orient_matrix_UB_12 0.0800586000
_diffrn_orient_matrix_UB_13 -0.0796284000
_diffrn_orient_matrix_UB_21 0.0930307000
_diffrn_orient_matrix_UB_22 -0.1866719000
_diffrn_orient_matrix_UB_23 0.0105599000
_diffrn_orient_matrix_UB_31 -0.0526463000
_diffrn_orient_matrix_UB_32 -0.3167596000
_diffrn_orient_matrix_UB_33 -0.0263732000
_diffrn_radiation_monochromator graphite
_diffrn_radiation_probe x-ray
_diffrn_radiation_type 'Cu K\a'
_diffrn_radiation_wavelength 1.54184
_diffrn_reflns_av_R_equivalents 0.0407
_diffrn_reflns_av_unetI/netI 0.0112
_diffrn_reflns_Laue_measured_fraction_full 0.998
_diffrn_reflns_Laue_measured_fraction_max 0.957
_diffrn_reflns_limit_h_max 18
_diffrn_reflns_limit_h_min -18
_diffrn_reflns_limit_k_max 5
_diffrn_reflns_limit_k_min -4
_diffrn_reflns_limit_l_max 23
_diffrn_reflns_limit_l_min -22
_diffrn_reflns_number 37570
_diffrn_reflns_point_group_measured_fraction_full 0.998
_diffrn_reflns_point_group_measured_fraction_max 0.957
_diffrn_reflns_theta_full 67.684
_diffrn_reflns_theta_max 77.250
_diffrn_reflns_theta_min 3.549
_diffrn_source 'sealed X-ray tube'
_diffrn_source_target Mo
_diffrn_source_type 'Rigaku (Cu) X-ray Source'
_exptl_absorpt_coefficient_mu 6.833
_exptl_absorpt_correction_T_max 1.00000
_exptl_absorpt_correction_T_min 0.40517
_exptl_absorpt_correction_type multi-scan
_exptl_absorpt_process_details
;
CrysAlisPro 1.171.42.72a (Rigaku Oxford Diffraction, 2022)
Empirical absorption correction using spherical harmonics,
implemented in SCALE3 ABSPACK scaling algorithm.
;
_exptl_crystal_colour 'clear colourless'
_exptl_crystal_colour_lustre clear
_exptl_crystal_colour_primary colourless
_exptl_crystal_density_diffrn 1.834
_exptl_crystal_description needle
_exptl_crystal_F_000 600
_exptl_crystal_recrystallization_method n-hexane
_exptl_crystal_size_max 0.5
_exptl_crystal_size_mid 0.1
_exptl_crystal_size_min 0.05
_refine_diff_density_max 0.371
_refine_diff_density_min -0.501
_refine_diff_density_rms 0.074
_refine_ls_extinction_method none
_refine_ls_goodness_of_fit_ref 1.132
_refine_ls_hydrogen_treatment constr
_refine_ls_matrix_type full
_refine_ls_number_parameters 146
_refine_ls_number_reflns 2211
_refine_ls_number_restraints 0
_refine_ls_restrained_S_all 1.132
_refine_ls_R_factor_all 0.0218
_refine_ls_R_factor_gt 0.0218
_refine_ls_shift/su_max 0.002
_refine_ls_shift/su_mean 0.000
_refine_ls_structure_factor_coef Fsqd
_refine_ls_weighting_details 'w=1/[\s^2^(Fo^2^)+(0.0232P)^2^+1.6806P] where P=(Fo^2^+2Fc^2^)/3'
_refine_ls_weighting_scheme calc
_refine_ls_wR_factor_gt 0.0563
_refine_ls_wR_factor_ref 0.0563
_reflns_Friedel_coverage 0.000
_reflns_number_gt 2205
_reflns_number_total 2211
_reflns_threshold_expression 'I > 2\s(I)'
_cod_data_source_file d4ra00437j2.cif
_cod_data_source_block 20230727_4_auto
_cod_database_code 7248213
_shelx_shelxl_version_number 2018/3
_chemical_oxdiff_formula C10H9N2O2S1Br1
_shelx_space_group_comment
;
The symmetry employed for this shelxl refinement is uniquely defined
by the following loop, which should always be used as a source of
symmetry information in preference to the above space-group names.
They are only intended as comments.
;
_olex2_refinement_description
;
1. Fixed Uiso
 At 1.2 times of:
  All C(H) groups, All C(H,H) groups
 At 1.5 times of:
  All C(H,H,H) groups
2.a Ternary CH refined with riding coordinates:
 C00C(H00C)
2.b Secondary CH2 refined with riding coordinates:
 C00F(H00B,H00E)
2.c Aromatic/amide H refined with riding coordinates:
 C009(H009), C00A(H00A), C00D(H00D)
2.d Idealised Me refined as rotating group:
 C00G(H00F,H00G,H00H)
;
_olex2_submission_original_sample_id yts-5-Br
_olex2_submission_special_instructions 'No special instructions were received'
_oxdiff_exptl_absorpt_empirical_details
;
Empirical correction (ABSPACK) includes:
- Absorption correction using spherical harmonics
- Frame scaling
;
_oxdiff_exptl_absorpt_empirical_full_max 2.335
_oxdiff_exptl_absorpt_empirical_full_min 0.540

loop_
_space_group_symop_operation_xyz
'x, y, z'
'-x+1/2, y+1/2, -z+1/2'
'-x, -y, -z'
'x-1/2, -y-1/2, z-1/2'

loop_
_atom_site_label
_atom_site_type_symbol
_atom_site_fract_x
_atom_site_fract_y
_atom_site_fract_z
_atom_site_U_iso_or_equiv
_atom_site_adp_type
_atom_site_occupancy
_atom_site_site_symmetry_order
_atom_site_calc_flag
_atom_site_refinement_flags_posn
_atom_site_refinement_flags_adp
_atom_site_refinement_flags_occupancy
_atom_site_disorder_assembly
_atom_site_disorder_group
Br01 Br 0.05830(2) 0.85301(5) 0.73590(2) 0.01649(8) Uani 1 1 d . . . . .
S002 S 0.13504(3) 0.56391(13) 0.38233(2) 0.01459(11) Uani 1 1 d . . . . .
O003 O 0.45473(9) 0.1805(4) 0.42669(8) 0.0194(3) Uani 1 1 d . . . . .
O004 O 0.40341(10) 0.4986(5) 0.32961(9) 0.0304(4) Uani 1 1 d . . . . .
N005 N 0.10070(11) 0.7333(5) 0.52497(9) 0.0140(3) Uani 1 1 d . . . . .
N006 N 0.28093(11) 0.2831(5) 0.46361(9) 0.0150(3) Uani 1 1 d . . . . .
C007 C 0.11127(13) 0.7274(5) 0.65466(10) 0.0130(4) Uani 1 1 d . . . . .
C008 C 0.17785(13) 0.5493(5) 0.53371(10) 0.0125(4) Uani 1 1 d . . . . .
C009 C 0.06789(13) 0.8216(5) 0.58449(11) 0.0149(4) Uani 1 1 d . . . . .
H009 H 0.013373 0.952560 0.578914 0.018 Uiso 1 1 calc R U . . .
C00A C 0.19159(13) 0.5398(5) 0.66409(10) 0.0138(4) Uani 1 1 d . . . . .
H00A H 0.222243 0.475421 0.711664 0.017 Uiso 1 1 calc R U . . .
C00B C 0.20780(12) 0.4493(5) 0.46492(10) 0.0125(4) Uani 1 1 d . . . . .
C00C C 0.29229(13) 0.2091(5) 0.38816(10) 0.0138(4) Uani 1 1 d . . . . .
H00C H 0.288754 -0.033467 0.381944 0.017 Uiso 1 1 calc R U . . .
C00D C 0.22599(13) 0.4486(5) 0.60212(10) 0.0149(4) Uani 1 1 d . . . . .
H00D H 0.280961 0.320803 0.606210 0.018 Uiso 1 1 calc R U . . .
C00E C 0.38888(13) 0.3174(5) 0.37708(10) 0.0145(4) Uani 1 1 d . . . . .
C00F C 0.21285(13) 0.3604(5) 0.33094(10) 0.0166(4) Uani 1 1 d . . . . .
H00B H 0.179188 0.187711 0.299251 0.020 Uiso 1 1 calc R U . . .
H00E H 0.238387 0.518935 0.299543 0.020 Uiso 1 1 calc R U . . .
C00G C 0.54974(13) 0.2577(6) 0.42095(11) 0.0208(4) Uani 1 1 d . . . . .
H00F H 0.560345 0.199257 0.371906 0.031 Uiso 1 1 calc R U . . .
H00G H 0.592583 0.134050 0.457943 0.031 Uiso 1 1 calc R U . . .
H00H H 0.560631 0.492146 0.429102 0.031 Uiso 1 1 calc R U . . .

loop_
_atom_site_aniso_label
_atom_site_aniso_U_11
_atom_site_aniso_U_22
_atom_site_aniso_U_33
_atom_site_aniso_U_23
_atom_site_aniso_U_13
_atom_site_aniso_U_12
Br01 0.01600(11) 0.02349(14) 0.01068(11) -0.00342(7) 0.00429(7) 0.00070(8)
S002 0.0114(2) 0.0217(3) 0.0104(2) 0.00023(18) 0.00123(16) 0.00108(18)
O003 0.0123(6) 0.0282(9) 0.0179(7) 0.0075(6) 0.0030(5) -0.0011(6)
O004 0.0177(7) 0.0458(11) 0.0292(8) 0.0212(8) 0.0084(6) 0.0022(7)
N005 0.0123(7) 0.0177(9) 0.0121(7) 0.0005(6) 0.0026(6) -0.0001(6)
N006 0.0134(7) 0.0213(9) 0.0110(7) 0.0003(7) 0.0040(6) -0.0003(7)
C007 0.0129(8) 0.0152(10) 0.0116(8) -0.0028(7) 0.0043(7) -0.0029(8)
C008 0.0114(8) 0.0142(10) 0.0125(8) -0.0002(7) 0.0041(7) -0.0034(7)
C009 0.0109(8) 0.0189(11) 0.0150(9) 0.0009(8) 0.0027(7) 0.0000(7)
C00A 0.0142(8) 0.0149(10) 0.0114(8) 0.0010(7) 0.0003(7) -0.0006(7)
C00B 0.0108(8) 0.0162(10) 0.0106(8) 0.0005(7) 0.0021(6) -0.0032(7)
C00C 0.0138(9) 0.0174(10) 0.0109(8) 0.0000(7) 0.0042(7) -0.0017(8)
C00D 0.0109(8) 0.0200(10) 0.0136(9) 0.0006(8) 0.0018(7) 0.0008(8)
C00E 0.0143(9) 0.0166(10) 0.0132(9) -0.0017(7) 0.0042(7) 0.0016(7)
C00F 0.0142(9) 0.0253(11) 0.0107(8) -0.0017(8) 0.0032(7) 0.0006(8)
C00G 0.0111(9) 0.0300(12) 0.0218(10) 0.0045(9) 0.0043(7) -0.0010(9)

loop_
_atom_type_symbol
_atom_type_description
_atom_type_scat_dispersion_real
_atom_type_scat_dispersion_imag
_atom_type_scat_source
C C 0.0181 0.0091 'International Tables Vol C Tables 4.2.6.8 and 6.1.1.4'
H H 0.0000 0.0000 'International Tables Vol C Tables 4.2.6.8 and 6.1.1.4'
Br Br -0.6763 1.2805 'International Tables Vol C Tables 4.2.6.8 and 6.1.1.4'
N N 0.0311 0.0180 'International Tables Vol C Tables 4.2.6.8 and 6.1.1.4'
O O 0.0492 0.0322 'International Tables Vol C Tables 4.2.6.8 and 6.1.1.4'
S S 0.3331 0.5567 'International Tables Vol C Tables 4.2.6.8 and 6.1.1.4'

loop_
_geom_angle_atom_site_label_1
_geom_angle_atom_site_label_2
_geom_angle_atom_site_label_3
_geom_angle
_geom_angle_site_symmetry_1
_geom_angle_site_symmetry_3
_geom_angle_publ_flag
C00B S002 C00F 89.89(9) . . ?
C00E O003 C00G 116.09(16) . . ?
C009 N005 C008 118.41(16) . . ?
C00B N006 C00C 111.81(16) . . ?
C009 C007 Br01 119.14(15) . . ?
C00A C007 Br01 120.85(14) . . ?
C00A C007 C009 120.00(17) . . ?
N005 C008 C00B 115.28(16) . . ?
N005 C008 C00D 123.21(17) . . ?
C00D C008 C00B 121.49(18) . . ?
N005 C009 C007 121.84(18) . . ?
N005 C009 H009 119.1 . . ?
C007 C009 H009 119.1 . . ?
C007 C00A H00A 120.9 . . ?
C007 C00A C00D 118.19(17) . . ?
C00D C00A H00A 120.9 . . ?
N006 C00B S002 120.09(14) . . ?
N006 C00B C008 123.22(17) . . ?
C008 C00B S002 116.67(14) . . ?
N006 C00C H00C 107.6 . . ?
N006 C00C C00E 109.72(15) . . ?
N006 C00C C00F 111.54(16) . . ?
C00E C00C H00C 107.6 . . ?
C00E C00C C00F 112.68(16) . . ?
C00F C00C H00C 107.6 . . ?
C008 C00D H00D 120.8 . . ?
C00A C00D C008 118.34(18) . . ?
C00A C00D H00D 120.8 . . ?
O003 C00E C00C 110.72(16) . . ?
O004 C00E O003 124.47(18) . . ?
O004 C00E C00C 124.80(18) . . ?
S002 C00F H00B 110.4 . . ?
S002 C00F H00E 110.4 . . ?
C00C C00F S002 106.66(13) . . ?
C00C C00F H00B 110.4 . . ?
C00C C00F H00E 110.4 . . ?
H00B C00F H00E 108.6 . . ?
O003 C00G H00F 109.5 . . ?
O003 C00G H00G 109.5 . . ?
O003 C00G H00H 109.5 . . ?
H00F C00G H00G 109.5 . . ?
H00F C00G H00H 109.5 . . ?
H00G C00G H00H 109.5 . . ?

loop_
_geom_bond_atom_site_label_1
_geom_bond_atom_site_label_2
_geom_bond_distance
_geom_bond_site_symmetry_2
_geom_bond_publ_flag
Br01 C007 1.8881(18) . ?
S002 C00B 1.7592(19) . ?
S002 C00F 1.816(2) . ?
O003 C00E 1.327(2) . ?
O003 C00G 1.447(2) . ?
O004 C00E 1.200(3) . ?
N005 C008 1.341(3) . ?
N005 C009 1.332(3) . ?
N006 C00B 1.271(3) . ?
N006 C00C 1.471(2) . ?
C007 C009 1.393(3) . ?
C007 C00A 1.387(3) . ?
C008 C00B 1.481(3) . ?
C008 C00D 1.395(3) . ?
C009 H009 0.9500 . ?
C00A H00A 0.9500 . ?
C00A C00D 1.388(3) . ?
C00C H00C 1.0000 . ?
C00C C00E 1.529(3) . ?
C00C C00F 1.550(3) . ?
C00D H00D 0.9500 . ?
C00F H00B 0.9900 . ?
C00F H00E 0.9900 . ?
C00G H00F 0.9800 . ?
C00G H00G 0.9800 . ?
C00G H00H 0.9800 . ?

loop_
_geom_torsion_atom_site_label_1
_geom_torsion_atom_site_label_2
_geom_torsion_atom_site_label_3
_geom_torsion_atom_site_label_4
_geom_torsion
_geom_torsion_site_symmetry_1
_geom_torsion_site_symmetry_2
_geom_torsion_site_symmetry_3
_geom_torsion_site_symmetry_4
_geom_torsion_publ_flag
Br01 C007 C009 N005 -178.28(15) . . . . ?
Br01 C007 C00A C00D 178.50(15) . . . . ?
N005 C008 C00B S002 -3.7(2) . . . . ?
N005 C008 C00B N006 177.81(19) . . . . ?
N005 C008 C00D C00A 0.9(3) . . . . ?
N006 C00C C00E O003 55.6(2) . . . . ?
N006 C00C C00E O004 -125.1(2) . . . . ?
N006 C00C C00F S002 -1.3(2) . . . . ?
C007 C00A C00D C008 -0.2(3) . . . . ?
C008 N005 C009 C007 -0.2(3) . . . . ?
C009 N005 C008 C00B 177.53(18) . . . . ?
C009 N005 C008 C00D -0.7(3) . . . . ?
C009 C007 C00A C00D -0.6(3) . . . . ?
C00A C007 C009 N005 0.8(3) . . . . ?
C00B S002 C00F C00C 0.94(15) . . . . ?
C00B N006 C00C C00E 126.70(19) . . . . ?
C00B N006 C00C C00F 1.1(2) . . . . ?
C00B C008 C00D C00A -177.22(18) . . . . ?
C00C N006 C00B S002 -0.4(2) . . . . ?
C00C N006 C00B C008 178.10(18) . . . . ?
C00D C008 C00B S002 174.60(16) . . . . ?
C00D C008 C00B N006 -3.9(3) . . . . ?
C00E C00C C00F S002 -125.25(15) . . . . ?
C00F S002 C00B N006 -0.40(19) . . . . ?
C00F S002 C00B C008 -178.97(16) . . . . ?
C00F C00C C00E O003 -179.46(17) . . . . ?
C00F C00C C00E O004 -0.2(3) . . . . ?
C00G O003 C00E O004 -0.7(3) . . . . ?
C00G O003 C00E C00C 178.56(17) . . . . ?
